data_4315322
loop_
_publ_author_name
'Joanne Ledger'
'Ramamoorthy Boomishankar'
'Alexander Steiner'

_publ_section_title
;
 Aqueous Chemistry of Chlorocyclophosphazenes: Phosphates {PO2},
 Phosphamides {P(O)NHR}, and the first Phosphites {PHO} and Pyrophosphates
 {(PO)2O} of These Heterocycles
;
_journal_name_full 'Inorganic Chemistry'
_journal_page_first 3896
_journal_page_last 3904
_journal_paper_doi 10.1021/ic100076t
_journal_volume 49
_journal_year 2010
_chemical_formula_sum 'C24 H58 N7 O6 P3'
_chemical_formula_weight 633.68
_chemical_name_systematic
; 
 ? 
;
_space_group_IT_number 19
_symmetry_cell_setting orthorhombic
_symmetry_space_group_name_Hall 'P 2ac 2ab'
_symmetry_space_group_name_H-M 'P 21 21 21'
_atom_sites_solution_hydrogens geom
_atom_sites_solution_primary direct
_atom_sites_solution_secondary difmap
_audit_creation_method SHELXL-97
_cell_angle_alpha 90.00
_cell_angle_beta 90.00
_cell_angle_gamma 90.00
_cell_formula_units_Z 8
_cell_length_a 11.251(2)
_cell_length_b 19.868(4)
_cell_length_c 29.263(6)
_cell_measurement_temperature 100(2)
_cell_volume 6541(2)
_computing_structure_refinement 'SHELXL-97 (Sheldrick, 1997)'
_computing_structure_solution 'SHELXS-97 (Sheldrick, 1990)'
_diffrn_ambient_temperature 100(2)
_diffrn_measured_fraction_theta_full 0.992
_diffrn_measured_fraction_theta_max 0.992
_diffrn_measurement_device_type 'Bruker Smart Apex'
_diffrn_measurement_method /w
_diffrn_radiation_monochromator graphite
_diffrn_radiation_source 'fine-focus sealed tube'
_diffrn_radiation_type MoK\a
_diffrn_radiation_wavelength 0.71073
_diffrn_reflns_av_R_equivalents 0.0565
_diffrn_reflns_av_sigmaI/netI 0.0755
_diffrn_reflns_limit_h_max 13
_diffrn_reflns_limit_h_min -12
_diffrn_reflns_limit_k_max 20
_diffrn_reflns_limit_k_min -23
_diffrn_reflns_limit_l_max 34
_diffrn_reflns_limit_l_min -34
_diffrn_reflns_number 32341
_diffrn_reflns_theta_full 25.03
_diffrn_reflns_theta_max 25.03
_diffrn_reflns_theta_min 4.10
_exptl_absorpt_coefficient_mu 0.229
_exptl_absorpt_correction_T_max 0.7456
_exptl_absorpt_correction_T_min 0.6563
_exptl_absorpt_correction_type multi-scan
_exptl_crystal_colour colourless
_exptl_crystal_density_diffrn 1.287
_exptl_crystal_density_method 'not measured'
_exptl_crystal_description prism
_exptl_crystal_F_000 2752
_exptl_crystal_size_max 0.3
_exptl_crystal_size_mid 0.2
_exptl_crystal_size_min 0.2
_refine_diff_density_max 0.262
_refine_diff_density_min -0.308
_refine_diff_density_rms 0.055
_refine_ls_abs_structure_details 'Flack H D (1983), Acta Cryst. A39, 876-881'
_refine_ls_abs_structure_Flack 0.34(6)
_refine_ls_extinction_method none
_refine_ls_goodness_of_fit_ref 1.020
_refine_ls_hydrogen_treatment mixed
_refine_ls_matrix_type full
_refine_ls_number_parameters 823
_refine_ls_number_reflns 11486
_refine_ls_number_restraints 84
_refine_ls_restrained_S_all 1.017
_refine_ls_R_factor_all 0.0682
_refine_ls_R_factor_gt 0.0465
_refine_ls_shift/su_max 0.000
_refine_ls_shift/su_mean 0.000
_refine_ls_structure_factor_coef Fsqd
_refine_ls_weighting_details 'calc w=1/[\s^2^(Fo^2^)+(0.0355P)^2^+0.0000P] where P=(Fo^2^+2Fc^2^)/3'
_refine_ls_weighting_scheme calc
_refine_ls_wR_factor_gt 0.0766
_refine_ls_wR_factor_ref 0.0816
_reflns_number_gt 9211
_reflns_number_total 11486
_reflns_threshold_expression >2sigma(I)
_cod_data_source_file ic100076t_si_002_5.cif
_cod_data_source_block jrl63a
_cod_database_code 4315322

loop_
_symmetry_equiv_pos_as_xyz
'x, y, z'
'-x+1/2, -y, z+1/2'
'-x, y+1/2, -z+1/2'
'x+1/2, -y+1/2, -z'

loop_
_atom_site_label
_atom_site_type_symbol
_atom_site_fract_x
_atom_site_fract_y
_atom_site_fract_z
_atom_site_U_iso_or_equiv
_atom_site_adp_type
_atom_site_occupancy
_atom_site_symmetry_multiplicity
_atom_site_calc_flag
_atom_site_refinement_flags
_atom_site_disorder_assembly
_atom_site_disorder_group
P11 P 0.73867(7) 0.32948(4) 0.04613(2) 0.01189(18) Uani 1 1 d . . .
P12 P 0.86765(7) 0.42223(4) 0.10926(3) 0.01336(18) Uani 1 1 d . . .
P13 P 0.61815(7) 0.43252(4) 0.10496(3) 0.01223(18) Uani 1 1 d . . .
P21 P 0.48907(7) 0.17996(4) 0.05561(3) 0.01272(18) Uani 1 1 d . . .
P22 P 0.61706(7) 0.08416(4) 0.11762(2) 0.01257(19) Uani 1 1 d . . .
P23 P 0.36716(7) 0.09490(4) 0.12531(3) 0.01244(18) Uani 1 1 d . . .
O11 O 0.71583(18) 0.34217(10) -0.00353(6) 0.0151(5) Uani 1 1 d . . .
O12 O 0.75811(18) 0.25706(9) 0.05859(6) 0.0153(5) Uani 1 1 d . . .
O21 O 0.46663(18) 0.25324(9) 0.06446(7) 0.0160(5) Uani 1 1 d . . .
O22 O 0.50984(18) 0.16206(9) 0.00655(6) 0.0159(5) Uani 1 1 d . . .
N11 N 0.6299(2) 0.35954(12) 0.07899(9) 0.0140(6) Uani 1 1 d . . .
H11 H 0.579(3) 0.3368(14) 0.0788(9) 0.003(2) Uiso 1 1 d . . .
N12 N 0.8518(2) 0.37791(13) 0.06235(8) 0.0151(7) Uani 1 1 d . . .
H12 H 0.904(3) 0.3759(14) 0.0470(10) 0.003(2) Uiso 1 1 d . . .
N13 N 0.7447(2) 0.45595(11) 0.12254(8) 0.0133(6) Uani 1 1 d . . .
N14 N 0.9251(2) 0.37148(13) 0.14721(9) 0.0161(7) Uani 1 1 d . . .
H14 H 0.932(3) 0.3342(14) 0.1392(9) 0.003(2) Uiso 1 1 d . . .
N15 N 0.9662(2) 0.48001(13) 0.10143(9) 0.0145(6) Uani 1 1 d . . .
H15 H 1.024(3) 0.4704(15) 0.1086(10) 0.003(2) Uiso 1 1 d . . .
N16 N 0.5300(2) 0.42658(14) 0.14843(9) 0.0149(6) Uani 1 1 d . . .
H16 H 0.467(3) 0.4260(15) 0.1429(10) 0.003(2) Uiso 1 1 d . . .
N17 N 0.5520(2) 0.48364(13) 0.07057(9) 0.0155(7) Uani 1 1 d . . .
H17 H 0.540(3) 0.4734(14) 0.0466(9) 0.003(2) Uiso 1 1 d . . .
N21 N 0.3787(2) 0.13220(13) 0.07553(8) 0.0152(6) Uani 1 1 d . . .
H21 H 0.327(3) 0.1318(14) 0.0593(9) 0.003(2) Uiso 1 1 d . . .
N22 N 0.6008(2) 0.15525(12) 0.08860(9) 0.0131(6) Uani 1 1 d . . .
H22 H 0.657(3) 0.1750(14) 0.0869(9) 0.003(2) Uiso 1 1 d . . .
N23 N 0.4927(2) 0.06496(11) 0.13909(7) 0.0134(6) Uani 1 1 d . . .
N24 N 0.7152(2) 0.09154(13) 0.15746(8) 0.0136(6) Uani 1 1 d . . .
H24 H 0.778(3) 0.0853(15) 0.1492(9) 0.003(2) Uiso 1 1 d . . .
N25 N 0.6791(2) 0.03169(13) 0.08245(9) 0.0161(7) Uani 1 1 d . . .
H25 H 0.677(3) 0.0380(13) 0.0565(9) 0.003(2) Uiso 1 1 d . . .
N26 N 0.3086(3) 0.14896(13) 0.16001(9) 0.0156(7) Uani 1 1 d . . .
H26 H 0.299(3) 0.1832(14) 0.1513(9) 0.003(2) Uiso 1 1 d . . .
N27 N 0.2697(2) 0.03524(12) 0.12302(9) 0.0152(6) Uani 1 1 d . . .
H27 H 0.201(3) 0.0444(13) 0.1296(9) 0.003(2) Uiso 1 1 d . . .
C11 C 0.9225(3) 0.38308(15) 0.19703(10) 0.0144(7) Uani 1 1 d . . .
H11A H 0.8384 0.3791 0.2077 0.017 Uiso 1 1 calc R . .
C12 C 0.9959(3) 0.32954(15) 0.22079(9) 0.0210(8) Uani 1 1 d . . .
H12A H 1.0792 0.3321 0.2101 0.025 Uiso 1 1 calc R . .
H12B H 0.9645 0.2844 0.2130 0.025 Uiso 1 1 calc R . .
C13 C 0.9919(3) 0.33943(16) 0.27235(10) 0.0273(8) Uani 1 1 d . . .
H13A H 0.9096 0.3321 0.2833 0.033 Uiso 1 1 calc R . .
H13B H 1.0435 0.3055 0.2871 0.033 Uiso 1 1 calc R . .
C14 C 1.0321(3) 0.40875(16) 0.28640(11) 0.0253(8) Uani 1 1 d . . .
H14A H 1.1178 0.4141 0.2795 0.030 Uiso 1 1 calc R . .
H14B H 1.0211 0.4144 0.3197 0.030 Uiso 1 1 calc R . .
C15 C 0.9621(3) 0.46217(16) 0.26134(10) 0.0237(8) Uani 1 1 d . . .
H15A H 0.9939 0.5071 0.2694 0.028 Uiso 1 1 calc R . .
H15B H 0.8781 0.4604 0.2713 0.028 Uiso 1 1 calc R . .
C16 C 0.9681(3) 0.45273(15) 0.20957(10) 0.0203(8) Uani 1 1 d . . .
H16A H 0.9191 0.4875 0.1943 0.024 Uiso 1 1 calc R . .
H16B H 1.0512 0.4579 0.1990 0.024 Uiso 1 1 calc R . .
C21 C 0.9481(3) 0.54870(14) 0.08545(10) 0.0145(7) Uani 1 1 d . . .
H21A H 0.8631 0.5610 0.0908 0.017 Uiso 1 1 calc R . .
C22 C 0.9746(3) 0.55726(15) 0.03474(10) 0.0241(8) Uani 1 1 d . . .
H22A H 0.9198 0.5287 0.0167 0.029 Uiso 1 1 calc R . .
H22B H 1.0568 0.5423 0.0284 0.029 Uiso 1 1 calc R . .
C23 C 0.9602(3) 0.63087(16) 0.02012(11) 0.0275(9) Uani 1 1 d . . .
H23A H 0.8762 0.6446 0.0240 0.033 Uiso 1 1 calc R . .
H23B H 0.9809 0.6354 -0.0126 0.033 Uiso 1 1 calc R . .
C24 C 1.0402(3) 0.67737(16) 0.04857(11) 0.0262(8) Uani 1 1 d . . .
H24A H 1.1247 0.6666 0.0425 0.031 Uiso 1 1 calc R . .
H24B H 1.0263 0.7248 0.0396 0.031 Uiso 1 1 calc R . .
C25 C 1.0142(3) 0.66870(15) 0.09853(10) 0.0245(8) Uani 1 1 d . . .
H25A H 0.9325 0.6847 0.1049 0.029 Uiso 1 1 calc R . .
H25B H 1.0699 0.6967 0.1165 0.029 Uiso 1 1 calc R . .
C26 C 1.0255(3) 0.59566(14) 0.11369(10) 0.0185(8) Uani 1 1 d . . .
H26A H 1.1095 0.5815 0.1110 0.022 Uiso 1 1 calc R . .
H26B H 1.0024 0.5920 0.1462 0.022 Uiso 1 1 calc R . .
C31 C 0.5658(3) 0.39016(15) 0.19017(10) 0.0146(7) Uani 1 1 d . . .
H31A H 0.6369 0.3621 0.1825 0.017 Uiso 1 1 calc R . .
C32 C 0.4674(3) 0.34281(15) 0.20619(10) 0.0179(8) Uani 1 1 d . . .
H32A H 0.4390 0.3160 0.1799 0.021 Uiso 1 1 calc R . .
H32B H 0.5003 0.3112 0.2291 0.021 Uiso 1 1 calc R . .
C33 C 0.3628(3) 0.38013(16) 0.22712(10) 0.0218(8) Uani 1 1 d . . .
H33A H 0.3042 0.3473 0.2390 0.026 Uiso 1 1 calc R . .
H33B H 0.3232 0.4077 0.2034 0.026 Uiso 1 1 calc R . .
C34 C 0.4046(3) 0.42539(17) 0.26582(11) 0.0254(8) Uani 1 1 d . . .
H34A H 0.4402 0.3976 0.2903 0.031 Uiso 1 1 calc R . .
H34B H 0.3358 0.4498 0.2789 0.031 Uiso 1 1 calc R . .
C35 C 0.4960(3) 0.47563(15) 0.24838(11) 0.0232(8) Uani 1 1 d . . .
H35A H 0.5232 0.5045 0.2739 0.028 Uiso 1 1 calc R . .
H35B H 0.4592 0.5049 0.2250 0.028 Uiso 1 1 calc R . .
C36 C 0.6016(3) 0.43870(15) 0.22779(10) 0.0183(8) Uani 1 1 d . . .
H36A H 0.6582 0.4721 0.2152 0.022 Uiso 1 1 calc R . .
H36B H 0.6430 0.4134 0.2522 0.022 Uiso 1 1 calc R . .
C41 C 0.5357(3) 0.55503(14) 0.08083(10) 0.0153(7) Uani 1 1 d . . .
H41A H 0.5785 0.5648 0.1100 0.018 Uiso 1 1 calc R . .
C42 C 0.4062(3) 0.57330(15) 0.08771(11) 0.0209(8) Uani 1 1 d . . .
H42A H 0.3731 0.5464 0.1132 0.025 Uiso 1 1 calc R . .
H42B H 0.3609 0.5621 0.0597 0.025 Uiso 1 1 calc R . .
C43 C 0.3916(3) 0.64804(15) 0.09836(10) 0.0232(8) Uani 1 1 d . . .
H43A H 0.3060 0.6588 0.1010 0.028 Uiso 1 1 calc R . .
H43B H 0.4297 0.6582 0.1281 0.028 Uiso 1 1 calc R . .
C44 C 0.4469(3) 0.69163(15) 0.06144(11) 0.0253(9) Uani 1 1 d . . .
H44A H 0.4414 0.7395 0.0705 0.030 Uiso 1 1 calc R . .
H44B H 0.4023 0.6858 0.0326 0.030 Uiso 1 1 calc R . .
C45 C 0.5768(3) 0.67311(15) 0.05381(12) 0.0262(8) Uani 1 1 d . . .
H45A H 0.6087 0.6997 0.0280 0.031 Uiso 1 1 calc R . .
H45B H 0.6233 0.6847 0.0814 0.031 Uiso 1 1 calc R . .
C46 C 0.5913(3) 0.59862(14) 0.04355(11) 0.0194(8) Uani 1 1 d . . .
H46A H 0.6770 0.5878 0.0410 0.023 Uiso 1 1 calc R . .
H46B H 0.5533 0.5882 0.0139 0.023 Uiso 1 1 calc R . .
C51 C 0.6986(3) 0.11995(15) 0.20320(9) 0.0147(7) Uani 1 1 d . . .
H51A H 0.6169 0.1079 0.2139 0.018 Uiso 1 1 calc R . .
C52 C 0.7096(3) 0.19606(15) 0.20370(10) 0.0188(8) Uani 1 1 d . . .
H52A H 0.6464 0.2156 0.1843 0.023 Uiso 1 1 calc R . .
H52B H 0.7872 0.2090 0.1904 0.023 Uiso 1 1 calc R . .
C53 C 0.6999(3) 0.22554(16) 0.25188(10) 0.0211(8) Uani 1 1 d . . .
H53A H 0.7162 0.2745 0.2507 0.025 Uiso 1 1 calc R . .
H53B H 0.6178 0.2193 0.2634 0.025 Uiso 1 1 calc R . .
C54 C 0.7869(3) 0.19199(15) 0.28459(10) 0.0228(8) Uani 1 1 d . . .
H54A H 0.8693 0.2037 0.2757 0.027 Uiso 1 1 calc R . .
H54B H 0.7732 0.2090 0.3160 0.027 Uiso 1 1 calc R . .
C55 C 0.7720(3) 0.11635(15) 0.28389(10) 0.0266(9) Uani 1 1 d . . .
H55A H 0.6920 0.1045 0.2954 0.032 Uiso 1 1 calc R . .
H55B H 0.8316 0.0955 0.3044 0.032 Uiso 1 1 calc R . .
C56 C 0.7873(3) 0.08874(15) 0.23602(9) 0.0194(8) Uani 1 1 d . . .
H56A H 0.7762 0.0393 0.2365 0.023 Uiso 1 1 calc R . .
H56B H 0.8690 0.0982 0.2252 0.023 Uiso 1 1 calc R . .
C61 C 0.7276(3) -0.03497(14) 0.09476(10) 0.0151(7) Uani 1 1 d . . .
H61A H 0.7752 -0.0296 0.1234 0.018 Uiso 1 1 calc R . .
C62 C 0.8107(3) -0.05929(15) 0.05742(11) 0.0214(8) Uani 1 1 d . . .
H62A H 0.8759 -0.0264 0.0533 0.026 Uiso 1 1 calc R . .
H62B H 0.7666 -0.0627 0.0282 0.026 Uiso 1 1 calc R . .
C63 C 0.8625(3) -0.12781(15) 0.06972(11) 0.0236(8) Uani 1 1 d . . .
H63A H 0.9129 -0.1439 0.0442 0.028 Uiso 1 1 calc R . .
H63B H 0.9135 -0.1232 0.0971 0.028 Uiso 1 1 calc R . .
C64 C 0.7655(3) -0.17919(15) 0.07914(11) 0.0264(8) Uani 1 1 d . . .
H64A H 0.7192 -0.1872 0.0509 0.032 Uiso 1 1 calc R . .
H64B H 0.8020 -0.2224 0.0885 0.032 Uiso 1 1 calc R . .
C65 C 0.6836(3) -0.15441(16) 0.11646(12) 0.0311(9) Uani 1 1 d . . .
H65A H 0.7286 -0.1504 0.1454 0.037 Uiso 1 1 calc R . .
H65B H 0.6190 -0.1875 0.1212 0.037 Uiso 1 1 calc R . .
C66 C 0.6297(3) -0.08603(15) 0.10415(11) 0.0222(8) Uani 1 1 d . . .
H66A H 0.5789 -0.0908 0.0767 0.027 Uiso 1 1 calc R . .
H66B H 0.5794 -0.0700 0.1297 0.027 Uiso 1 1 calc R . .
C71 C 0.2876(3) 0.13577(15) 0.20861(10) 0.0153(7) Uani 1 1 d . . .
H71A H 0.2991 0.0865 0.2139 0.018 Uiso 1 1 calc R . .
C72 C 0.3746(3) 0.1728(2) 0.23845(10) 0.0337(9) Uani 1 1 d . . .
H72A H 0.3666 0.2218 0.2330 0.040 Uiso 1 1 calc R . .
H72B H 0.4565 0.1594 0.2299 0.040 Uiso 1 1 calc R . .
C73 C 0.3551(3) 0.1583(2) 0.28915(11) 0.0352(10) Uani 1 1 d . . .
H73A H 0.3708 0.1101 0.2953 0.042 Uiso 1 1 calc R . .
H73B H 0.4115 0.1853 0.3075 0.042 Uiso 1 1 calc R . .
C74 C 0.2311(3) 0.17502(18) 0.30281(11) 0.0308(9) Uani 1 1 d . . .
H74A H 0.2187 0.2242 0.3003 0.037 Uiso 1 1 calc R . .
H74B H 0.2185 0.1620 0.3351 0.037 Uiso 1 1 calc R . .
C75 C 0.1422(3) 0.1388(2) 0.27298(11) 0.0406(10) Uani 1 1 d . . .
H75A H 0.0609 0.1531 0.2816 0.049 Uiso 1 1 calc R . .
H75B H 0.1484 0.0898 0.2784 0.049 Uiso 1 1 calc R . .
C76 C 0.1621(3) 0.15319(19) 0.22217(11) 0.0307(9) Uani 1 1 d . . .
H76A H 0.1056 0.1263 0.2037 0.037 Uiso 1 1 calc R . .
H76B H 0.1470 0.2014 0.2159 0.037 Uiso 1 1 calc R . .
C81 C 0.2905(3) -0.03460(14) 0.10884(10) 0.0138(7) Uani 1 1 d . . .
H81A H 0.3624 -0.0356 0.0888 0.017 Uiso 1 1 calc R . .
C82 C 0.1850(3) -0.06030(15) 0.08150(11) 0.0200(8) Uani 1 1 d . . .
H82A H 0.1762 -0.0330 0.0534 0.024 Uiso 1 1 calc R . .
H82B H 0.1116 -0.0551 0.0998 0.024 Uiso 1 1 calc R . .
C83 C 0.2009(3) -0.13453(15) 0.06849(10) 0.0221(8) Uani 1 1 d . . .
H83A H 0.1288 -0.1506 0.0524 0.026 Uiso 1 1 calc R . .
H83B H 0.2691 -0.1390 0.0474 0.026 Uiso 1 1 calc R . .
C84 C 0.2221(3) -0.17764(15) 0.11039(10) 0.0195(7) Uani 1 1 d . . .
H84A H 0.1511 -0.1763 0.1303 0.023 Uiso 1 1 calc R . .
H84B H 0.2351 -0.2249 0.1009 0.023 Uiso 1 1 calc R . .
C85 C 0.3292(3) -0.15301(14) 0.13683(11) 0.0209(8) Uani 1 1 d . . .
H85A H 0.4016 -0.1583 0.1179 0.025 Uiso 1 1 calc R . .
H85B H 0.3391 -0.1804 0.1648 0.025 Uiso 1 1 calc R . .
C86 C 0.3137(3) -0.07896(15) 0.14986(10) 0.0168(7) Uani 1 1 d . . .
H86A H 0.2465 -0.0748 0.1715 0.020 Uiso 1 1 calc R . .
H86B H 0.3864 -0.0631 0.1656 0.020 Uiso 1 1 calc R . .
O1 O 0.3638(2) 0.33243(11) -0.00089(8) 0.0194(5) Uani 1 1 d D . .
H1C H 0.325(3) 0.3073(13) -0.0171(9) 0.029(11) Uiso 1 1 d D . .
H1D H 0.392(3) 0.3096(15) 0.0198(9) 0.050(14) Uiso 1 1 d D . .
O2 O 0.2741(2) 0.28909(11) 0.12060(8) 0.0212(5) Uani 1 1 d D . .
H2D H 0.218(2) 0.2808(19) 0.1035(11) 0.054(14) Uiso 1 1 d D . .
H2C H 0.3330(19) 0.2843(19) 0.1042(10) 0.047(14) Uiso 1 1 d D . .
O3 O 0.1953(2) 0.42763(12) 0.01808(8) 0.0232(5) Uani 1 1 d D . .
H3C H 0.251(2) 0.4014(15) 0.0132(12) 0.046(13) Uiso 1 1 d D . .
H3D H 0.136(2) 0.4066(18) 0.0106(15) 0.082(18) Uiso 1 1 d D . .
O4 O 0.1102(2) 0.25331(12) 0.05614(7) 0.0190(5) Uani 1 1 d D . .
H4C H 0.075(3) 0.2800(15) 0.0404(11) 0.059(15) Uiso 1 1 d D . .
H4D H 0.142(3) 0.2257(13) 0.0402(10) 0.040(13) Uiso 1 1 d D . .
O5 O 0.2381(2) 0.43270(11) 0.11623(8) 0.0273(6) Uani 1 1 d D . .
H5C H 0.233(3) 0.4336(15) 0.0874(6) 0.038(11) Uiso 1 1 d D . .
H5D H 0.248(4) 0.3911(10) 0.1212(11) 0.061(14) Uiso 1 1 d D . .
O6 O -0.0584(2) 0.22265(11) 0.11961(8) 0.0217(5) Uani 1 1 d D . .
H6C H -0.002(2) 0.2306(17) 0.1012(10) 0.043(12) Uiso 1 1 d D . .
H6D H -0.118(2) 0.230(2) 0.1032(11) 0.065(15) Uiso 1 1 d D . .
O7 O -0.0116(2) 0.08020(12) 0.12496(8) 0.0263(6) Uani 1 1 d D . .
H7C H -0.007(3) 0.0756(14) 0.0964(6) 0.037(11) Uiso 1 1 d D . .
H7D H -0.007(3) 0.1220(9) 0.1280(10) 0.036(11) Uiso 1 1 d D . .
O8 O 0.0257(2) 0.07241(11) 0.02670(7) 0.0204(5) Uani 1 1 d D . .
H8C H 0.087(2) 0.0963(16) 0.0228(13) 0.050(14) Uiso 1 1 d D . .
H8D H -0.028(2) 0.0996(16) 0.0176(14) 0.074(16) Uiso 1 1 d D . .

loop_
_atom_site_aniso_label
_atom_site_aniso_U_11
_atom_site_aniso_U_22
_atom_site_aniso_U_33
_atom_site_aniso_U_23
_atom_site_aniso_U_13
_atom_site_aniso_U_12
P11 0.0111(5) 0.0115(4) 0.0131(4) -0.0011(3) 0.0014(4) -0.0007(4)
P12 0.0133(5) 0.0124(4) 0.0144(4) -0.0010(3) 0.0013(4) -0.0018(4)
P13 0.0134(5) 0.0106(4) 0.0127(4) -0.0007(3) 0.0015(4) 0.0007(4)
P21 0.0119(5) 0.0127(4) 0.0136(4) 0.0023(3) -0.0013(4) -0.0012(4)
P22 0.0126(5) 0.0123(4) 0.0128(4) 0.0004(3) -0.0024(4) -0.0005(4)
P23 0.0117(4) 0.0112(4) 0.0145(4) 0.0005(3) -0.0002(4) -0.0010(4)
O11 0.0145(13) 0.0150(12) 0.0160(11) -0.0002(9) 0.0001(9) -0.0015(9)
O12 0.0156(12) 0.0114(11) 0.0189(11) -0.0011(9) 0.0024(10) -0.0002(10)
O21 0.0129(12) 0.0132(11) 0.0217(12) 0.0020(9) -0.0043(10) -0.0004(9)
O22 0.0139(12) 0.0185(12) 0.0152(11) 0.0004(9) -0.0008(10) -0.0042(10)
N11 0.0109(16) 0.0113(15) 0.0198(14) 0.0000(11) 0.0008(13) -0.0078(12)
N12 0.0089(16) 0.0195(15) 0.0168(16) -0.0014(12) 0.0048(12) -0.0019(12)
N13 0.0141(15) 0.0095(12) 0.0162(13) -0.0023(10) 0.0017(12) 0.0003(12)
N14 0.0187(17) 0.0076(14) 0.0221(16) -0.0042(12) -0.0025(13) 0.0009(12)
N15 0.0088(16) 0.0154(15) 0.0193(15) 0.0022(12) -0.0001(13) 0.0022(12)
N16 0.0097(16) 0.0182(15) 0.0168(14) -0.0013(11) -0.0016(13) -0.0009(13)
N17 0.0229(17) 0.0159(15) 0.0078(14) -0.0023(12) -0.0035(13) -0.0008(12)
N21 0.0125(16) 0.0183(14) 0.0147(15) 0.0016(12) -0.0084(13) -0.0021(13)
N22 0.0103(16) 0.0127(15) 0.0162(14) 0.0015(11) 0.0002(12) -0.0052(11)
N23 0.0123(15) 0.0154(14) 0.0125(13) 0.0016(10) 0.0006(11) -0.0006(12)
N24 0.0093(15) 0.0172(14) 0.0145(14) -0.0020(11) 0.0029(12) 0.0022(12)
N25 0.0209(17) 0.0183(15) 0.0090(13) 0.0031(12) 0.0033(13) 0.0014(12)
N26 0.0218(17) 0.0090(15) 0.0160(15) 0.0037(12) 0.0009(12) 0.0029(13)
N27 0.0071(15) 0.0140(14) 0.0245(15) 0.0021(12) 0.0037(13) 0.0016(12)
C11 0.0125(18) 0.0179(18) 0.0128(17) 0.0000(14) -0.0011(14) 0.0002(14)
C12 0.022(2) 0.0196(18) 0.0209(17) 0.0013(14) -0.0047(16) 0.0021(16)
C13 0.029(2) 0.025(2) 0.0269(19) 0.0030(15) -0.0029(17) 0.0029(18)
C14 0.022(2) 0.034(2) 0.0201(18) -0.0028(16) -0.0057(15) -0.0055(17)
C15 0.024(2) 0.0200(19) 0.027(2) -0.0039(15) -0.0043(17) -0.0067(15)
C16 0.022(2) 0.0192(18) 0.0195(18) 0.0007(14) 0.0033(16) -0.0018(15)
C21 0.0154(19) 0.0121(17) 0.0159(17) 0.0010(13) -0.0004(14) -0.0013(14)
C22 0.027(2) 0.026(2) 0.0187(18) 0.0015(14) -0.0038(16) -0.0053(16)
C23 0.032(2) 0.028(2) 0.0219(19) 0.0081(16) -0.0002(17) -0.0019(17)
C24 0.027(2) 0.0156(18) 0.036(2) 0.0084(16) 0.0039(17) -0.0047(16)
C25 0.027(2) 0.0167(17) 0.0297(19) -0.0051(15) -0.0026(17) -0.0054(17)
C26 0.022(2) 0.0150(17) 0.0180(17) 0.0019(14) -0.0003(15) -0.0031(15)
C31 0.0140(18) 0.0177(18) 0.0121(17) -0.0010(14) -0.0020(14) 0.0027(14)
C32 0.020(2) 0.0204(18) 0.0133(16) 0.0022(14) -0.0041(15) -0.0051(15)
C33 0.018(2) 0.0298(19) 0.0173(17) 0.0041(15) -0.0025(16) -0.0045(17)
C34 0.018(2) 0.034(2) 0.0242(19) 0.0003(16) 0.0059(15) 0.0099(16)
C35 0.026(2) 0.0223(19) 0.0215(18) -0.0046(15) 0.0020(16) 0.0067(17)
C36 0.019(2) 0.0177(17) 0.0183(17) 0.0008(14) 0.0020(15) -0.0029(15)
C41 0.019(2) 0.0110(17) 0.0157(16) -0.0017(13) -0.0027(15) 0.0029(14)
C42 0.022(2) 0.0144(18) 0.0264(18) 0.0006(15) 0.0001(15) 0.0021(15)
C43 0.023(2) 0.0230(19) 0.0240(18) -0.0008(15) 0.0023(17) 0.0055(16)
C44 0.039(2) 0.0117(18) 0.0255(19) 0.0019(15) -0.0003(17) 0.0075(15)
C45 0.033(2) 0.0170(18) 0.028(2) -0.0004(16) 0.0028(17) -0.0056(16)
C46 0.020(2) 0.0134(17) 0.0251(18) 0.0016(14) 0.0025(15) 0.0007(14)
C51 0.0140(18) 0.0192(18) 0.0108(16) 0.0013(13) -0.0034(14) 0.0012(14)
C52 0.018(2) 0.0199(19) 0.0182(17) -0.0027(14) -0.0049(15) 0.0021(14)
C53 0.021(2) 0.0199(19) 0.0228(18) -0.0067(15) -0.0055(16) 0.0032(15)
C54 0.023(2) 0.028(2) 0.0174(18) -0.0067(15) -0.0034(16) -0.0024(16)
C55 0.034(2) 0.028(2) 0.0173(17) 0.0027(15) -0.0081(17) -0.0018(17)
C56 0.023(2) 0.0132(17) 0.0215(17) -0.0008(14) -0.0085(15) 0.0001(15)
C61 0.018(2) 0.0112(16) 0.0165(16) 0.0013(13) -0.0009(14) 0.0026(14)
C62 0.022(2) 0.0173(18) 0.0251(18) 0.0015(15) 0.0043(16) -0.0026(15)
C63 0.018(2) 0.0202(18) 0.032(2) -0.0049(15) 0.0022(17) 0.0049(16)
C64 0.026(2) 0.0143(17) 0.039(2) -0.0023(15) 0.0001(18) 0.0030(17)
C65 0.027(2) 0.020(2) 0.046(2) 0.0081(17) 0.0042(19) -0.0029(16)
C66 0.0178(19) 0.0208(18) 0.0279(18) 0.0028(15) 0.0073(17) 0.0024(16)
C71 0.019(2) 0.0089(17) 0.0174(17) 0.0014(13) 0.0024(15) 0.0042(14)
C72 0.015(2) 0.060(3) 0.0260(19) -0.0099(19) 0.0050(17) -0.005(2)
C73 0.024(2) 0.058(3) 0.0232(19) -0.0104(18) -0.0006(17) 0.006(2)
C74 0.032(2) 0.041(2) 0.0192(17) -0.0019(17) 0.0037(17) 0.007(2)
C75 0.025(2) 0.072(3) 0.024(2) -0.001(2) 0.0058(18) -0.007(2)
C76 0.016(2) 0.058(3) 0.0182(19) -0.0019(18) 0.0013(16) -0.0016(18)
C81 0.0130(18) 0.0137(17) 0.0147(16) -0.0029(13) -0.0002(14) -0.0031(13)
C82 0.021(2) 0.0166(18) 0.0224(18) -0.0002(14) -0.0054(16) -0.0023(15)
C83 0.023(2) 0.0208(19) 0.0220(19) -0.0027(15) -0.0011(16) -0.0068(15)
C84 0.0174(19) 0.0142(17) 0.0270(18) -0.0008(14) 0.0049(15) -0.0037(14)
C85 0.027(2) 0.0141(18) 0.0220(18) 0.0053(14) -0.0028(16) -0.0011(15)
C86 0.0185(19) 0.0180(18) 0.0139(16) 0.0019(14) -0.0023(14) -0.0009(15)
O1 0.0192(14) 0.0175(13) 0.0216(13) 0.0001(11) -0.0058(11) -0.0018(12)
O2 0.0211(15) 0.0203(13) 0.0221(13) -0.0010(10) -0.0029(13) 0.0012(12)
O3 0.0211(15) 0.0246(14) 0.0238(13) -0.0021(11) -0.0003(12) 0.0039(13)
O4 0.0232(15) 0.0191(13) 0.0148(12) 0.0006(11) 0.0001(12) 0.0052(11)
O5 0.0409(17) 0.0205(14) 0.0206(14) -0.0028(10) 0.0043(13) -0.0046(13)
O6 0.0196(14) 0.0231(14) 0.0223(14) 0.0007(11) 0.0006(13) -0.0007(11)
O7 0.0350(16) 0.0217(15) 0.0221(14) 0.0020(11) -0.0038(13) -0.0028(12)
O8 0.0192(15) 0.0170(12) 0.0249(13) 0.0032(10) -0.0008(12) 0.0005(12)

loop_
_atom_type_symbol
_atom_type_description
_atom_type_scat_dispersion_real
_atom_type_scat_dispersion_imag
_atom_type_scat_source
C C 0.0033 0.0016 'International Tables Vol C Tables 4.2.6.8 and 6.1.1.4'
H H 0.0000 0.0000 'International Tables Vol C Tables 4.2.6.8 and 6.1.1.4'
N N 0.0061 0.0033 'International Tables Vol C Tables 4.2.6.8 and 6.1.1.4'
O O 0.0106 0.0060 'International Tables Vol C Tables 4.2.6.8 and 6.1.1.4'
P P 0.1023 0.0942 'International Tables Vol C Tables 4.2.6.8 and 6.1.1.4'

loop_
_geom_angle_atom_site_label_1
_geom_angle_atom_site_label_2
_geom_angle_atom_site_label_3
_geom_angle
_geom_angle_site_symmetry_1
_geom_angle_site_symmetry_3
_geom_angle_publ_flag
O11 P11 O12 114.99(11) . . ?
O11 P11 N12 108.09(12) . . ?
O12 P11 N12 111.93(13) . . ?
O11 P11 N11 111.93(13) . . ?
O12 P11 N11 108.08(12) . . ?
N12 P11 N11 100.95(13) . . ?
N13 P12 N15 109.52(13) . . ?
N13 P12 N14 116.08(14) . . ?
N15 P12 N14 105.30(14) . . ?
N13 P12 N12 109.70(14) . . ?
N15 P12 N12 109.74(14) . . ?
N14 P12 N12 106.29(13) . . ?
N13 P13 N17 115.64(13) . . ?
N13 P13 N16 108.50(13) . . ?
N17 P13 N16 104.69(14) . . ?
N13 P13 N11 109.73(13) . . ?
N17 P13 N11 107.73(13) . . ?
N16 P13 N11 110.42(14) . . ?
O22 P21 O21 114.98(11) . . ?
O22 P21 N22 111.67(13) . . ?
O21 P21 N22 108.30(12) . . ?
O22 P21 N21 108.44(12) . . ?
O21 P21 N21 111.48(13) . . ?
N22 P21 N21 101.10(13) . . ?
N23 P22 N24 109.92(13) . . ?
N23 P22 N25 118.56(14) . . ?
N24 P22 N25 102.84(14) . . ?
N23 P22 N22 108.17(13) . . ?
N24 P22 N22 111.61(14) . . ?
N25 P22 N22 105.65(13) . . ?
N23 P23 N27 109.89(13) . . ?
N23 P23 N26 116.90(13) . . ?
N27 P23 N26 103.67(14) . . ?
N23 P23 N21 108.98(13) . . ?
N27 P23 N21 110.38(13) . . ?
N26 P23 N21 106.83(13) . . ?
P13 N11 P11 129.95(17) . . ?
P12 N12 P11 129.17(17) . . ?
P13 N13 P12 125.49(15) . . ?
C11 N14 P12 124.6(2) . . ?
C21 N15 P12 128.1(2) . . ?
C31 N16 P13 121.3(2) . . ?
C41 N17 P13 122.8(2) . . ?
P23 N21 P21 128.79(17) . . ?
P22 N22 P21 129.29(16) . . ?
P22 N23 P23 126.69(15) . . ?
C51 N24 P22 127.5(2) . . ?
C61 N25 P22 125.5(2) . . ?
C71 N26 P23 123.8(2) . . ?
C81 N27 P23 126.6(2) . . ?
N14 C11 C12 109.4(2) . . ?
N14 C11 C16 111.9(2) . . ?
C12 C11 C16 110.2(3) . . ?
C11 C12 C13 110.4(3) . . ?
C14 C13 C12 112.3(3) . . ?
C13 C14 C15 110.7(3) . . ?
C14 C15 C16 111.8(3) . . ?
C11 C16 C15 109.6(3) . . ?
N15 C21 C26 108.7(2) . . ?
N15 C21 C22 113.0(3) . . ?
C26 C21 C22 110.5(2) . . ?
C21 C22 C23 111.0(3) . . ?
C22 C23 C24 111.2(3) . . ?
C25 C24 C23 110.1(3) . . ?
C24 C25 C26 112.1(3) . . ?
C21 C26 C25 112.2(2) . . ?
N16 C31 C36 111.2(2) . . ?
N16 C31 C32 111.0(3) . . ?
C36 C31 C32 111.2(2) . . ?
C33 C32 C31 112.6(3) . . ?
C32 C33 C34 110.4(3) . . ?
C33 C34 C35 110.3(3) . . ?
C34 C35 C36 110.1(3) . . ?
C31 C36 C35 112.7(3) . . ?
N17 C41 C42 112.3(3) . . ?
N17 C41 C46 110.6(2) . . ?
C42 C41 C46 110.7(3) . . ?
C41 C42 C43 111.3(3) . . ?
C44 C43 C42 111.4(3) . . ?
C43 C44 C45 111.1(3) . . ?
C46 C45 C44 111.6(3) . . ?
C45 C46 C41 111.6(3) . . ?
N24 C51 C56 109.7(2) . . ?
N24 C51 C52 112.5(2) . . ?
C56 C51 C52 110.3(3) . . ?
C51 C52 C53 112.6(3) . . ?
C54 C53 C52 111.4(3) . . ?
C55 C54 C53 110.8(3) . . ?
C54 C55 C56 111.1(3) . . ?
C55 C56 C51 111.3(3) . . ?
N25 C61 C62 109.7(2) . . ?
N25 C61 C66 112.0(3) . . ?
C62 C61 C66 111.3(2) . . ?
C61 C62 C63 110.5(3) . . ?
C64 C63 C62 111.6(3) . . ?
C65 C64 C63 110.5(3) . . ?
C64 C65 C66 111.1(3) . . ?
C61 C66 C65 110.4(3) . . ?
N26 C71 C72 111.8(3) . . ?
N26 C71 C76 111.4(3) . . ?
C72 C71 C76 110.2(3) . . ?
C71 C72 C73 112.2(3) . . ?
C74 C73 C72 110.7(3) . . ?
C73 C74 C75 111.1(3) . . ?
C74 C75 C76 112.1(3) . . ?
C71 C76 C75 110.5(3) . . ?
N27 C81 C86 110.8(2) . . ?
N27 C81 C82 110.0(2) . . ?
C86 C81 C82 110.9(2) . . ?
C81 C82 C83 111.3(3) . . ?
C84 C83 C82 111.2(3) . . ?
C85 C84 C83 110.9(3) . . ?
C84 C85 C86 110.4(3) . . ?
C81 C86 C85 112.5(2) . . ?

loop_
_geom_bond_atom_site_label_1
_geom_bond_atom_site_label_2
_geom_bond_distance
_geom_bond_site_symmetry_2
_geom_bond_publ_flag
P11 O11 1.497(2) . ?
P11 O12 1.500(2) . ?
P11 N12 1.665(3) . ?
P11 N11 1.667(3) . ?
P12 N13 1.586(3) . ?
P12 N15 1.612(3) . ?
P12 N14 1.633(3) . ?
P12 N12 1.641(3) . ?
P13 N13 1.584(3) . ?
P13 N17 1.612(3) . ?
P13 N16 1.617(3) . ?
P13 N11 1.642(3) . ?
P21 O22 1.497(2) . ?
P21 O21 1.500(2) . ?
P21 N22 1.660(3) . ?
P21 N21 1.668(3) . ?
P22 N23 1.580(3) . ?
P22 N24 1.612(3) . ?
P22 N25 1.623(3) . ?
P22 N22 1.658(3) . ?
P23 N23 1.585(3) . ?
P23 N27 1.616(3) . ?
P23 N26 1.618(3) . ?
P23 N21 1.639(3) . ?
N14 C11 1.476(4) . ?
N15 C21 1.457(4) . ?
N16 C31 1.476(4) . ?
N17 C41 1.461(4) . ?
N24 C51 1.465(4) . ?
N25 C61 1.477(4) . ?
N26 C71 1.465(4) . ?
N27 C81 1.467(4) . ?
C11 C12 1.515(4) . ?
C11 C16 1.521(4) . ?
C12 C13 1.522(4) . ?
C13 C14 1.507(4) . ?
C14 C15 1.512(4) . ?
C15 C16 1.528(4) . ?
C21 C26 1.520(4) . ?
C21 C22 1.523(4) . ?
C22 C23 1.532(4) . ?
C23 C24 1.536(4) . ?
C24 C25 1.501(4) . ?
C25 C26 1.523(4) . ?
C31 C36 1.518(4) . ?
C31 C32 1.527(4) . ?
C32 C33 1.520(4) . ?
C33 C34 1.521(4) . ?
C34 C35 1.521(4) . ?
C35 C36 1.521(4) . ?
C41 C42 1.516(4) . ?
C41 C46 1.527(4) . ?
C42 C43 1.526(4) . ?
C43 C44 1.518(4) . ?
C44 C45 1.523(5) . ?
C45 C46 1.519(4) . ?
C51 C56 1.517(4) . ?
C51 C52 1.517(4) . ?
C52 C53 1.531(4) . ?
C53 C54 1.523(4) . ?
C54 C55 1.512(4) . ?
C55 C56 1.514(4) . ?
C61 C62 1.517(4) . ?
C61 C66 1.522(4) . ?
C62 C63 1.524(4) . ?
C63 C64 1.520(4) . ?
C64 C65 1.512(4) . ?
C65 C66 1.530(4) . ?
C71 C72 1.504(4) . ?
C71 C76 1.507(4) . ?
C72 C73 1.527(4) . ?
C73 C74 1.489(5) . ?
C74 C75 1.510(5) . ?
C75 C76 1.530(4) . ?
C81 C86 1.512(4) . ?
C81 C82 1.520(4) . ?
C82 C83 1.534(4) . ?
C83 C84 1.515(4) . ?
C84 C85 1.513(4) . ?
C85 C86 1.530(4) . ?

loop_
_geom_hbond_atom_site_label_D
_geom_hbond_atom_site_label_H
_geom_hbond_atom_site_label_A
_geom_hbond_distance_DH
_geom_hbond_distance_HA
_geom_hbond_distance_DA
_geom_hbond_angle_DHA
_geom_hbond_site_symmetry_A
N11 H11 O21 0.73(3) 2.13(3) 2.831(3) 162(3) .
N12 H12 O22 0.74(3) 2.11(3) 2.803(3) 157(3) 4
N14 H14 O6 0.78(3) 2.29(3) 3.071(3) 176(3) 1_655
N15 H15 O5 0.71(3) 2.53(3) 3.230(4) 168(3) 1_655
N16 H16 O5 0.72(3) 2.70(3) 3.419(4) 175(3) .
N17 H17 O8 0.74(3) 2.34(3) 3.071(3) 171(3) 4
N21 H21 O11 0.75(3) 2.12(3) 2.838(3) 160(3) 4_455
N22 H22 O12 0.74(3) 2.16(3) 2.827(3) 151(3) .
N24 H24 O7 0.76(3) 2.48(3) 3.226(4) 173(3) 1_655
N25 H25 O3 0.77(3) 2.29(3) 3.056(4) 169(3) 4
N26 H26 O2 0.73(3) 2.30(3) 3.038(3) 177(3) .
N27 H27 O7 0.82(3) 2.50(3) 3.289(4) 163(3) .
O1 H1C O12 0.813(16) 1.919(17) 2.725(3) 171(3) 4_455
O1 H1D O21 0.818(16) 1.918(17) 2.733(3) 175(4) .
O2 H2D O4 0.824(16) 1.920(19) 2.732(3) 168(3) .
O2 H2C O21 0.823(16) 1.999(18) 2.810(3) 168(4) .
O3 H3C O1 0.824(16) 1.917(18) 2.736(3) 172(3) .
O3 H3D O22 0.819(17) 2.03(2) 2.837(3) 168(4) 4_455
O4 H4C O22 0.804(16) 1.939(19) 2.733(3) 169(4) 4_455
O4 H4D O11 0.804(16) 1.913(16) 2.717(3) 178(4) 4_455
O5 H5C O3 0.845(16) 2.077(17) 2.914(3) 171(3) .
O5 H5D O2 0.846(16) 2.048(19) 2.885(3) 170(3) .
O6 H6C O4 0.845(16) 1.882(17) 2.724(3) 173(3) .
O6 H6D O12 0.838(16) 1.982(18) 2.814(3) 171(4) 1_455
O7 H7C O8 0.843(16) 2.072(17) 2.910(3) 172(3) .
O7 H7D O6 0.836(16) 2.10(2) 2.883(3) 156(3) .
O8 H8C O11 0.847(16) 1.976(18) 2.813(3) 170(3) 4_455
O8 H8D O1 0.852(16) 1.883(18) 2.732(3) 173(4) 4_455
